data_7704890
loop_
_publ_author_name
'Hock, Andreas'
'Werner, Luis'
'Luz, Christian'
'Radius, Udo'

_publ_section_title
;
 N-Heterocyclic carbene and cyclic (alkyl)(amino)carbene adducts of
 gallium hydrides, gallium chlorides and gallium hydrochlorides.
;
_journal_issue 32
_journal_name_full 'Dalton transactions (Cambridge, England : 2003)'
_journal_page_first 11108
_journal_page_last 11119
_journal_paper_doi 10.1039/d0dt02070b
_journal_volume 49
_journal_year 2020
_chemical_formula_moiety 'C47 H70 Ga N3'
_chemical_formula_sum 'C47 H70 Ga N3'
_chemical_formula_weight 746.78
_space_group_crystal_system triclinic
_space_group_IT_number 2
_space_group_name_Hall '-P 1'
_space_group_name_H-M_alt 'P -1'
_atom_sites_solution_hydrogens mixed
_audit_creation_method SHELXL-2014/6
_audit_update_record
;
2020-06-08 deposited with the CCDC.	2020-07-20 downloaded from the CCDC.
;
_cell_angle_alpha 100.0810(10)
_cell_angle_beta 99.0220(10)
_cell_angle_gamma 112.9620(10)
_cell_formula_units_Z 2
_cell_length_a 10.53870(10)
_cell_length_b 12.53250(10)
_cell_length_c 18.49810(10)
_cell_measurement_reflns_used 29458
_cell_measurement_temperature 100.00(10)
_cell_measurement_theta_max 76.8670
_cell_measurement_theta_min 2.5650
_cell_volume 2145.48(4)
_computing_cell_refinement 'CrysAlisPro 1.171.40.57a (Rigaku OD, 2019)'
_computing_data_collection 'CrysAlisPro 1.171.40.57a (Rigaku OD, 2019)'
_computing_data_reduction 'CrysAlisPro 1.171.40.57a (Rigaku OD, 2019)'
_computing_structure_refinement 'SHELXL-2014/6 (Sheldrick, 2014)'
_computing_structure_solution 'SHELXL-2014/6 (Sheldrick, 2014)'
_diffrn_ambient_temperature 100.00(10)
_diffrn_detector_area_resol_mean 10.0000
_diffrn_measured_fraction_theta_full 1.000
_diffrn_measured_fraction_theta_max 0.979
_diffrn_measurement_device_type 'XtaLAB Synergy, Dualflex, HyPix'
_diffrn_measurement_method '\f and \w scans'
_diffrn_radiation_type CuK\a
_diffrn_radiation_wavelength 1.54184
_diffrn_reflns_av_R_equivalents 0.0444
_diffrn_reflns_av_unetI/netI 0.0324
_diffrn_reflns_Laue_measured_fraction_full 1.000
_diffrn_reflns_Laue_measured_fraction_max 0.979
_diffrn_reflns_limit_h_max 12
_diffrn_reflns_limit_h_min -13
_diffrn_reflns_limit_k_max 15
_diffrn_reflns_limit_k_min -15
_diffrn_reflns_limit_l_max 23
_diffrn_reflns_limit_l_min -20
_diffrn_reflns_number 44136
_diffrn_reflns_point_group_measured_fraction_full 1.000
_diffrn_reflns_point_group_measured_fraction_max 0.979
_diffrn_reflns_theta_full 67.684
_diffrn_reflns_theta_max 77.629
_diffrn_reflns_theta_min 2.504
_diffrn_source 'micro-focus sealed X-ray tube'
_exptl_absorpt_coefficient_mu 1.117
_exptl_absorpt_correction_T_max 1.000
_exptl_absorpt_correction_T_min 0.455
_exptl_absorpt_correction_type gaussian
_exptl_absorpt_process_details
'CrysAlisPro 1.171.40.57a (Rigaku Oxford Diffraction, 2019)Numerical absorption correction based on gaussian integration over a multifaceted crystal model Empirical absorption correction using spherical harmonics,implemented in SCALE3 ABSPACK scaling algorithm.'
_exptl_crystal_colour colourless
_exptl_crystal_density_diffrn 1.156
_exptl_crystal_description block
_exptl_crystal_F_000 808
_exptl_crystal_size_max 0.240
_exptl_crystal_size_mid 0.149
_exptl_crystal_size_min 0.132
_refine_diff_density_max 0.398
_refine_diff_density_min -0.518
_refine_diff_density_rms 0.054
_refine_ls_extinction_method none
_refine_ls_goodness_of_fit_ref 1.008
_refine_ls_hydrogen_treatment mixed
_refine_ls_matrix_type full
_refine_ls_number_parameters 488
_refine_ls_number_reflns 8955
_refine_ls_number_restraints 0
_refine_ls_restrained_S_all 1.008
_refine_ls_R_factor_all 0.0362
_refine_ls_R_factor_gt 0.0337
_refine_ls_shift/su_max 0.001
_refine_ls_shift/su_mean 0.000
_refine_ls_structure_factor_coef Fsqd
_refine_ls_weighting_details 'w=1/[\s^2^(Fo^2^)+(0.0480P)^2^+1.1507P] where P=(Fo^2^+2Fc^2^)/3'
_refine_ls_weighting_scheme calc
_refine_ls_wR_factor_gt 0.0887
_refine_ls_wR_factor_ref 0.0907
_reflns_Friedel_coverage 0.000
_reflns_number_gt 8262
_reflns_number_total 8955
_reflns_threshold_expression 'I > 2\s(I)'
_cod_data_source_file d0dt02070b2.cif
_cod_data_source_block compound_7
_cod_depositor_comments 'Adding full bibliography for 7704887--7704897.cif.'
_cod_original_cell_volume 2145.48(3)
_cod_database_code 7704890
_shelx_space_group_comment
;
The symmetry employed for this shelxl refinement is uniquely defined
by the following loop, which should always be used as a source of
symmetry information in preference to the above space-group names.
They are only intended as comments.
;
_shelxl_version_number 2014/6

loop_
_space_group_symop_operation_xyz
'x, y, z'
'-x, -y, -z'

loop_
_atom_site_label
_atom_site_type_symbol
_atom_site_fract_x
_atom_site_fract_y
_atom_site_fract_z
_atom_site_U_iso_or_equiv
_atom_site_adp_type
_atom_site_occupancy
_atom_site_site_symmetry_order
_atom_site_calc_flag
_atom_site_refinement_flags_posn
_atom_site_refinement_flags_adp
_atom_site_refinement_flags_occupancy
_atom_site_disorder_assembly
_atom_site_disorder_group
Ga1 Ga 0.72523(2) 0.55820(2) 0.22278(2) 0.01373(6) Uani 1 1 d . . . . .
C1 C 0.74530(14) 0.73437(12) 0.25987(7) 0.0133(2) Uani 1 1 d . . . . .
H41 H 0.6137(19) 0.4790(16) 0.3233(10) 0.017(4) Uiso 1 1 d . . . . .
N8 N 0.64178(12) 0.77084(10) 0.26931(6) 0.0136(2) Uani 1 1 d . . . . .
N11 N 0.86377(12) 0.83871(10) 0.27177(6) 0.0137(2) Uani 1 1 d . . . . .
C11 C 0.69543(14) 0.47214(12) 0.30627(7) 0.0138(3) Uani 1 1 d . . . . .
N37 N 0.67577(12) 0.34669(10) 0.28148(6) 0.0142(2) Uani 1 1 d . . . . .
C31 C 0.57979(15) 0.26356(12) 0.21188(8) 0.0145(3) Uani 1 1 d . . . . .
C10 C 0.83408(15) 0.93751(13) 0.28791(8) 0.0170(3) Uani 1 1 d . . . . .
H10 H 0.8979 1.0176 0.2976 0.020 Uiso 1 1 calc R U . . .
C2 C 0.48904(14) 0.69789(12) 0.25004(8) 0.0149(3) Uani 1 1 d . . . . .
C36 C 0.63748(15) 0.21683(12) 0.15677(8) 0.0158(3) Uani 1 1 d . . . . .
C7 C 0.42119(15) 0.67195(13) 0.30810(8) 0.0174(3) Uani 1 1 d . . . . .
C9 C 0.69493(15) 0.89501(12) 0.28676(8) 0.0167(3) Uani 1 1 d . . . . .
H9 H 0.6442 0.9401 0.2959 0.020 Uiso 1 1 calc R U . . .
C32 C 0.43011(15) 0.22388(12) 0.19657(8) 0.0171(3) Uani 1 1 d . . . . .
C3 C 0.41516(15) 0.66913(13) 0.17420(8) 0.0173(3) Uani 1 1 d . . . . .
C18 C 1.11360(15) 0.90042(12) 0.33275(8) 0.0164(3) Uani 1 1 d . . . . .
C45 C 0.96418(15) 0.55237(13) 0.36046(8) 0.0187(3) Uani 1 1 d . . . . .
H45A H 0.9587 0.4865 0.3227 0.028 Uiso 1 1 calc R U . . .
H45B H 1.0340 0.5672 0.4057 0.028 Uiso 1 1 calc R U . . .
H45C H 0.9909 0.6228 0.3418 0.028 Uiso 1 1 calc R U . . .
C17 C 1.25057(15) 0.92004(13) 0.32557(9) 0.0198(3) Uani 1 1 d . . . . .
H17 H 1.3251 0.9507 0.3688 0.024 Uiso 1 1 calc R U . . .
C19 C 0.91030(16) 0.78055(13) 0.12105(8) 0.0190(3) Uani 1 1 d . . . . .
H19 H 0.8207 0.7344 0.1331 0.023 Uiso 1 1 calc R U . . .
C14 C 1.02847(15) 0.82661(12) 0.19356(8) 0.0164(3) Uani 1 1 d . . . . .
C35 C 0.54560(16) 0.12678(14) 0.09202(8) 0.0210(3) Uani 1 1 d . . . . .
H35 H 0.5836 0.0943 0.0569 0.025 Uiso 1 1 calc R U . . .
C16 C 1.27667(16) 0.89460(13) 0.25523(9) 0.0218(3) Uani 1 1 d . . . . .
H16 H 1.3684 0.9082 0.2515 0.026 Uiso 1 1 calc R U . . .
C40 C 0.81876(15) 0.52143(13) 0.37842(8) 0.0163(3) Uani 1 1 d . . . . .
C6 C 0.27231(16) 0.61719(13) 0.28848(9) 0.0208(3) Uani 1 1 d . . . . .
H6 H 0.2239 0.6000 0.3260 0.025 Uiso 1 1 calc R U . . .
C22 C 1.08962(15) 0.93585(13) 0.41082(8) 0.0189(3) Uani 1 1 d . . . . .
H22 H 0.9871 0.8980 0.4067 0.023 Uiso 1 1 calc R U . . .
C33 C 0.34328(16) 0.13504(14) 0.13030(9) 0.0214(3) Uani 1 1 d . . . . .
H33 H 0.2452 0.1091 0.1205 0.026 Uiso 1 1 calc R U . . .
C13 C 1.00484(14) 0.85263(12) 0.26595(8) 0.0153(3) Uani 1 1 d . . . . .
C49 C 0.79647(15) 0.26488(13) 0.16167(8) 0.0180(3) Uani 1 1 d . . . . .
H49 H 0.8477 0.3230 0.2110 0.022 Uiso 1 1 calc R U . . .
C5 C 0.19609(16) 0.58820(13) 0.21450(9) 0.0218(3) Uani 1 1 d . . . . .
H5 H 0.0972 0.5525 0.2026 0.026 Uiso 1 1 calc R U . . .
C38 C 0.70282(16) 0.29874(13) 0.34780(8) 0.0181(3) Uani 1 1 d . . . . .
C4 C 0.26648(16) 0.61218(13) 0.15779(9) 0.0208(3) Uani 1 1 d . . . . .
H4 H 0.2139 0.5900 0.1079 0.025 Uiso 1 1 calc R U . . .
C15 C 1.16719(16) 0.84895(13) 0.19015(9) 0.0203(3) Uani 1 1 d . . . . .
H15 H 1.1868 0.8329 0.1432 0.024 Uiso 1 1 calc R U . . .
C34 C 0.39955(17) 0.08491(14) 0.07906(8) 0.0237(3) Uani 1 1 d . . . . .
H34 H 0.3399 0.0237 0.0363 0.028 Uiso 1 1 calc R U . . .
C28 C 0.50123(16) 0.70625(15) 0.39052(8) 0.0213(3) Uani 1 1 d . . . . .
H28 H 0.6025 0.7312 0.3927 0.026 Uiso 1 1 calc R U . . .
C39 C 0.77730(16) 0.41360(13) 0.41353(8) 0.0195(3) Uani 1 1 d . . . . .
H39A H 0.8615 0.4145 0.4442 0.023 Uiso 1 1 calc R U . . .
H39B H 0.7137 0.4171 0.4456 0.023 Uiso 1 1 calc R U . . .
C43 C 0.82370(16) 0.63100(13) 0.43245(8) 0.0206(3) Uani 1 1 d . . . . .
H43A H 0.8445 0.6960 0.4087 0.031 Uiso 1 1 calc R U . . .
H43B H 0.8964 0.6544 0.4781 0.031 Uiso 1 1 calc R U . . .
H43C H 0.7333 0.6114 0.4445 0.031 Uiso 1 1 calc R U . . .
C51 C 0.83302(17) 0.32965(14) 0.09961(8) 0.0225(3) Uani 1 1 d . . . . .
H51A H 0.7822 0.2744 0.0508 0.034 Uiso 1 1 calc R U . . .
H51B H 0.9335 0.3601 0.1037 0.034 Uiso 1 1 calc R U . . .
H51C H 0.8063 0.3950 0.1055 0.034 Uiso 1 1 calc R U . . .
C46 C 0.35568(16) 0.27723(13) 0.24623(9) 0.0201(3) Uani 1 1 d . . . . .
H46 H 0.4257 0.3294 0.2936 0.024 Uiso 1 1 calc R U . . .
C42 C 0.79888(19) 0.23440(15) 0.33690(9) 0.0263(3) Uani 1 1 d . . . . .
H42A H 0.7523 0.1674 0.2929 0.039 Uiso 1 1 calc R U . . .
H42B H 0.8171 0.2064 0.3808 0.039 Uiso 1 1 calc R U . . .
H42C H 0.8872 0.2892 0.3302 0.039 Uiso 1 1 calc R U . . .
C24 C 1.16266(17) 0.89296(14) 0.47026(9) 0.0239(3) Uani 1 1 d . . . . .
H24A H 1.1343 0.8084 0.4522 0.036 Uiso 1 1 calc R U . . .
H24B H 1.1354 0.9084 0.5167 0.036 Uiso 1 1 calc R U . . .
H24C H 1.2640 0.9352 0.4791 0.036 Uiso 1 1 calc R U . . .
C44 C 0.56816(19) 0.20955(15) 0.36364(9) 0.0277(3) Uani 1 1 d . . . . .
H44A H 0.5084 0.2485 0.3745 0.042 Uiso 1 1 calc R U . . .
H44B H 0.5943 0.1819 0.4063 0.042 Uiso 1 1 calc R U . . .
H44C H 0.5176 0.1424 0.3200 0.042 Uiso 1 1 calc R U . . .
C48 C 0.23147(17) 0.18221(14) 0.26604(10) 0.0245(3) Uani 1 1 d . . . . .
H48A H 0.1578 0.1345 0.2207 0.037 Uiso 1 1 calc R U . . .
H48B H 0.1945 0.2211 0.3009 0.037 Uiso 1 1 calc R U . . .
H48C H 0.2643 0.1315 0.2889 0.037 Uiso 1 1 calc R U . . .
C21 C 0.92994(19) 0.69681(17) 0.05740(9) 0.0307(4) Uani 1 1 d . . . . .
H21A H 1.0110 0.7418 0.0402 0.046 Uiso 1 1 calc R U . . .
H21B H 0.8465 0.6614 0.0160 0.046 Uiso 1 1 calc R U . . .
H21C H 0.9447 0.6347 0.0761 0.046 Uiso 1 1 calc R U . . .
C25 C 0.48987(17) 0.70601(15) 0.11297(8) 0.0229(3) Uani 1 1 d . . . . .
H25 H 0.5899 0.7225 0.1311 0.028 Uiso 1 1 calc R U . . .
C23 C 1.14173(17) 1.07257(14) 0.43758(9) 0.0236(3) Uani 1 1 d . . . . .
H23A H 1.2396 1.1120 0.4364 0.035 Uiso 1 1 calc R U . . .
H23B H 1.1329 1.0936 0.4884 0.035 Uiso 1 1 calc R U . . .
H23C H 1.0852 1.0975 0.4046 0.035 Uiso 1 1 calc R U . . .
C30 C 0.48352(18) 0.81289(16) 0.43491(9) 0.0274(3) Uani 1 1 d . . . . .
H30A H 0.5210 0.8799 0.4137 0.041 Uiso 1 1 calc R U . . .
H30B H 0.5341 0.8345 0.4870 0.041 Uiso 1 1 calc R U . . .
H30C H 0.3844 0.7910 0.4318 0.041 Uiso 1 1 calc R U . . .
C50 C 0.84881(18) 0.16598(15) 0.15476(9) 0.0260(3) Uani 1 1 d . . . . .
H50A H 0.8179 0.1196 0.1900 0.039 Uiso 1 1 calc R U . . .
H50B H 0.9508 0.2018 0.1658 0.039 Uiso 1 1 calc R U . . .
H50C H 0.8104 0.1147 0.1041 0.039 Uiso 1 1 calc R U . . .
C27 C 0.48550(19) 0.82237(16) 0.10028(9) 0.0276(3) Uani 1 1 d . . . . .
H27A H 0.3885 0.8088 0.0826 0.041 Uiso 1 1 calc R U . . .
H27B H 0.5370 0.8473 0.0632 0.041 Uiso 1 1 calc R U . . .
H27C H 0.5283 0.8839 0.1471 0.041 Uiso 1 1 calc R U . . .
C29 C 0.45087(19) 0.60070(17) 0.42648(10) 0.0304(4) Uani 1 1 d . . . . .
H29A H 0.3537 0.5790 0.4283 0.046 Uiso 1 1 calc R U . . .
H29B H 0.5093 0.6235 0.4770 0.046 Uiso 1 1 calc R U . . .
H29C H 0.4581 0.5334 0.3967 0.046 Uiso 1 1 calc R U . . .
C20 C 0.8963(2) 0.88492(16) 0.09440(10) 0.0332(4) Uani 1 1 d . . . . .
H20A H 0.8817 0.9354 0.1345 0.050 Uiso 1 1 calc R U . . .
H20B H 0.8168 0.8543 0.0511 0.050 Uiso 1 1 calc R U . . .
H20C H 0.9817 0.9308 0.0808 0.050 Uiso 1 1 calc R U . . .
C47 C 0.30162(18) 0.35409(15) 0.20670(11) 0.0304(4) Uani 1 1 d . . . . .
H47A H 0.3804 0.4176 0.1979 0.046 Uiso 1 1 calc R U . . .
H47B H 0.2552 0.3877 0.2382 0.046 Uiso 1 1 calc R U . . .
H47C H 0.2353 0.3052 0.1591 0.046 Uiso 1 1 calc R U . . .
C26 C 0.4284(2) 0.60758(18) 0.03869(9) 0.0333(4) Uani 1 1 d . . . . .
H26A H 0.4318 0.5356 0.0479 0.050 Uiso 1 1 calc R U . . .
H26B H 0.4832 0.6331 0.0030 0.050 Uiso 1 1 calc R U . . .
H26C H 0.3315 0.5922 0.0184 0.050 Uiso 1 1 calc R U . . .
H1 H 0.858(2) 0.5806(18) 0.2021(11) 0.024(5) Uiso 1 1 d . . . . .
H2 H 0.603(2) 0.509(2) 0.1560(12) 0.039(6) Uiso 1 1 d . . . . .

loop_
_atom_site_aniso_label
_atom_site_aniso_U_11
_atom_site_aniso_U_22
_atom_site_aniso_U_33
_atom_site_aniso_U_23
_atom_site_aniso_U_13
_atom_site_aniso_U_12
Ga1 0.01489(10) 0.01184(9) 0.01480(9) 0.00251(6) 0.00468(6) 0.00611(7)
C1 0.0147(6) 0.0128(6) 0.0131(6) 0.0026(5) 0.0044(5) 0.0066(5)
N8 0.0125(5) 0.0134(5) 0.0151(5) 0.0020(4) 0.0038(4) 0.0064(4)
N11 0.0133(5) 0.0119(5) 0.0158(5) 0.0021(4) 0.0044(4) 0.0055(4)
C11 0.0144(6) 0.0127(6) 0.0140(6) 0.0021(5) 0.0050(5) 0.0056(5)
N37 0.0173(6) 0.0123(5) 0.0129(5) 0.0031(4) 0.0033(4) 0.0066(4)
C31 0.0168(6) 0.0111(6) 0.0151(6) 0.0035(5) 0.0036(5) 0.0058(5)
C10 0.0174(7) 0.0128(6) 0.0203(7) 0.0020(5) 0.0046(5) 0.0069(5)
C2 0.0122(6) 0.0133(6) 0.0196(6) 0.0026(5) 0.0041(5) 0.0065(5)
C36 0.0176(7) 0.0147(6) 0.0161(6) 0.0035(5) 0.0041(5) 0.0081(5)
C7 0.0165(7) 0.0173(7) 0.0208(7) 0.0043(5) 0.0066(5) 0.0092(5)
C9 0.0169(7) 0.0138(6) 0.0200(7) 0.0017(5) 0.0046(5) 0.0083(5)
C32 0.0179(7) 0.0138(6) 0.0196(7) 0.0048(5) 0.0057(5) 0.0063(5)
C3 0.0184(7) 0.0157(6) 0.0196(7) 0.0008(5) 0.0043(5) 0.0108(5)
C18 0.0154(6) 0.0115(6) 0.0216(7) 0.0038(5) 0.0051(5) 0.0049(5)
C45 0.0161(7) 0.0192(7) 0.0184(7) 0.0020(5) 0.0037(5) 0.0065(6)
C17 0.0147(7) 0.0158(7) 0.0264(7) 0.0029(5) 0.0026(5) 0.0058(5)
C19 0.0197(7) 0.0185(7) 0.0186(7) 0.0039(5) 0.0074(6) 0.0073(6)
C14 0.0178(7) 0.0100(6) 0.0219(7) 0.0038(5) 0.0073(5) 0.0057(5)
C35 0.0230(7) 0.0212(7) 0.0175(7) 0.0000(6) 0.0049(6) 0.0102(6)
C16 0.0143(7) 0.0185(7) 0.0344(8) 0.0048(6) 0.0095(6) 0.0086(6)
C40 0.0171(7) 0.0168(7) 0.0144(6) 0.0021(5) 0.0042(5) 0.0075(5)
C6 0.0168(7) 0.0198(7) 0.0294(8) 0.0072(6) 0.0110(6) 0.0094(6)
C22 0.0164(7) 0.0190(7) 0.0187(7) 0.0021(5) 0.0029(5) 0.0065(6)
C33 0.0150(7) 0.0208(7) 0.0244(7) 0.0038(6) 0.0028(6) 0.0054(6)
C13 0.0133(6) 0.0120(6) 0.0216(7) 0.0045(5) 0.0065(5) 0.0055(5)
C49 0.0171(7) 0.0201(7) 0.0162(6) 0.0002(5) 0.0034(5) 0.0096(6)
C5 0.0128(6) 0.0159(7) 0.0341(8) 0.0026(6) 0.0035(6) 0.0060(5)
C38 0.0234(7) 0.0171(7) 0.0140(6) 0.0048(5) 0.0043(5) 0.0087(6)
C4 0.0184(7) 0.0181(7) 0.0232(7) -0.0009(5) -0.0006(6) 0.0098(6)
C15 0.0209(7) 0.0162(7) 0.0263(7) 0.0042(5) 0.0115(6) 0.0088(6)
C34 0.0215(7) 0.0202(7) 0.0191(7) -0.0038(6) -0.0001(6) 0.0039(6)
C28 0.0185(7) 0.0312(8) 0.0199(7) 0.0083(6) 0.0089(6) 0.0143(6)
C39 0.0224(7) 0.0204(7) 0.0137(6) 0.0032(5) 0.0040(5) 0.0079(6)
C43 0.0206(7) 0.0195(7) 0.0176(7) -0.0008(5) 0.0040(5) 0.0071(6)
C51 0.0223(7) 0.0225(7) 0.0198(7) 0.0013(6) 0.0078(6) 0.0075(6)
C46 0.0165(7) 0.0158(7) 0.0276(7) 0.0032(6) 0.0078(6) 0.0069(6)
C42 0.0396(9) 0.0283(8) 0.0202(7) 0.0090(6) 0.0071(6) 0.0228(7)
C24 0.0217(7) 0.0234(7) 0.0221(7) 0.0048(6) 0.0016(6) 0.0071(6)
C44 0.0312(9) 0.0238(8) 0.0211(7) 0.0097(6) 0.0064(6) 0.0032(7)
C48 0.0213(7) 0.0201(7) 0.0338(8) 0.0066(6) 0.0134(6) 0.0083(6)
C21 0.0320(9) 0.0333(9) 0.0230(8) -0.0026(7) 0.0068(7) 0.0144(7)
C25 0.0231(7) 0.0320(8) 0.0182(7) 0.0060(6) 0.0052(6) 0.0167(7)
C23 0.0239(8) 0.0216(7) 0.0228(7) 0.0001(6) 0.0039(6) 0.0103(6)
C30 0.0257(8) 0.0351(9) 0.0210(7) 0.0010(6) 0.0039(6) 0.0161(7)
C50 0.0281(8) 0.0306(8) 0.0256(8) 0.0039(6) 0.0065(6) 0.0205(7)
C27 0.0312(8) 0.0306(8) 0.0232(7) 0.0104(6) 0.0073(6) 0.0140(7)
C29 0.0332(9) 0.0422(10) 0.0293(8) 0.0185(7) 0.0171(7) 0.0226(8)
C20 0.0395(10) 0.0273(9) 0.0308(9) 0.0081(7) 0.0001(7) 0.0153(8)
C47 0.0237(8) 0.0197(8) 0.0527(11) 0.0127(7) 0.0151(7) 0.0107(6)
C26 0.0460(10) 0.0441(10) 0.0192(7) 0.0029(7) 0.0064(7) 0.0316(9)

loop_
_atom_type_symbol
_atom_type_description
_atom_type_scat_dispersion_real
_atom_type_scat_dispersion_imag
_atom_type_scat_source
C C 0.0181 0.0091 'International Tables Vol C Tables 4.2.6.8 and 6.1.1.4'
H H 0.0000 0.0000 'International Tables Vol C Tables 4.2.6.8 and 6.1.1.4'
Ga Ga -1.2846 0.7763 'International Tables Vol C Tables 4.2.6.8 and 6.1.1.4'
N N 0.0311 0.0180 'International Tables Vol C Tables 4.2.6.8 and 6.1.1.4'

loop_
_geom_angle_atom_site_label_1
_geom_angle_atom_site_label_2
_geom_angle_atom_site_label_3
_geom_angle
_geom_angle_site_symmetry_1
_geom_angle_site_symmetry_3
_geom_angle_publ_flag
C11 Ga1 C1 110.70(5) . . ?
C11 Ga1 H1 114.5(8) . . ?
C1 Ga1 H1 101.3(8) . . ?
C11 Ga1 H2 115.2(9) . . ?
C1 Ga1 H2 100.7(9) . . ?
H1 Ga1 H2 112.5(11) . . ?
N8 C1 N11 103.93(11) . . ?
N8 C1 Ga1 128.58(10) . . ?
N11 C1 Ga1 127.14(10) . . ?
C1 N8 C9 111.29(11) . . ?
C1 N8 C2 127.86(11) . . ?
C9 N8 C2 119.75(11) . . ?
C1 N11 C10 111.33(11) . . ?
C1 N11 C13 127.53(11) . . ?
C10 N11 C13 121.08(11) . . ?
N37 C11 C40 101.38(11) . . ?
N37 C11 Ga1 112.29(8) . . ?
C40 C11 Ga1 117.41(9) . . ?
N37 C11 H41 113.3(11) . . ?
C40 C11 H41 105.9(10) . . ?
Ga1 C11 H41 106.5(10) . . ?
C31 N37 C11 123.72(11) . . ?
C31 N37 C38 118.46(11) . . ?
C11 N37 C38 111.21(10) . . ?
C32 C31 C36 118.60(12) . . ?
C32 C31 N37 123.10(12) . . ?
C36 C31 N37 118.28(12) . . ?
C9 C10 N11 106.71(12) . . ?
C9 C10 H10 126.6 . . ?
N11 C10 H10 126.6 . . ?
C7 C2 C3 123.12(13) . . ?
C7 C2 N8 119.14(12) . . ?
C3 C2 N8 117.30(12) . . ?
C35 C36 C31 119.41(13) . . ?
C35 C36 C49 117.14(12) . . ?
C31 C36 C49 123.35(12) . . ?
C2 C7 C6 117.30(13) . . ?
C2 C7 C28 123.03(13) . . ?
C6 C7 C28 119.59(13) . . ?
C10 C9 N8 106.75(12) . . ?
C10 C9 H9 126.6 . . ?
N8 C9 H9 126.6 . . ?
C33 C32 C31 119.46(13) . . ?
C33 C32 C46 116.49(13) . . ?
C31 C32 C46 123.97(13) . . ?
C4 C3 C2 116.96(13) . . ?
C4 C3 C25 120.48(13) . . ?
C2 C3 C25 122.38(13) . . ?
C17 C18 C13 117.21(13) . . ?
C17 C18 C22 119.72(13) . . ?
C13 C18 C22 123.02(13) . . ?
C40 C45 H45A 109.5 . . ?
C40 C45 H45B 109.5 . . ?
H45A C45 H45B 109.5 . . ?
C40 C45 H45C 109.5 . . ?
H45A C45 H45C 109.5 . . ?
H45B C45 H45C 109.5 . . ?
C16 C17 C18 120.96(14) . . ?
C16 C17 H17 119.5 . . ?
C18 C17 H17 119.5 . . ?
C14 C19 C20 110.68(12) . . ?
C14 C19 C21 112.98(13) . . ?
C20 C19 C21 110.57(14) . . ?
C14 C19 H19 107.5 . . ?
C20 C19 H19 107.5 . . ?
C21 C19 H19 107.5 . . ?
C15 C14 C13 116.99(13) . . ?
C15 C14 C19 120.52(13) . . ?
C13 C14 C19 122.45(13) . . ?
C34 C35 C36 121.52(13) . . ?
C34 C35 H35 119.2 . . ?
C36 C35 H35 119.2 . . ?
C17 C16 C15 120.45(14) . . ?
C17 C16 H16 119.8 . . ?
C15 C16 H16 119.8 . . ?
C43 C40 C45 109.29(12) . . ?
C43 C40 C39 110.49(11) . . ?
C45 C40 C39 110.75(12) . . ?
C43 C40 C11 112.32(12) . . ?
C45 C40 C11 112.68(11) . . ?
C39 C40 C11 101.11(11) . . ?
C5 C6 C7 121.15(14) . . ?
C5 C6 H6 119.4 . . ?
C7 C6 H6 119.4 . . ?
C18 C22 C24 112.31(12) . . ?
C18 C22 C23 110.84(12) . . ?
C24 C22 C23 109.58(12) . . ?
C18 C22 H22 108.0 . . ?
C24 C22 H22 108.0 . . ?
C23 C22 H22 108.0 . . ?
C34 C33 C32 121.59(14) . . ?
C34 C33 H33 119.2 . . ?
C32 C33 H33 119.2 . . ?
C18 C13 C14 123.05(13) . . ?
C18 C13 N11 118.02(12) . . ?
C14 C13 N11 118.73(12) . . ?
C36 C49 C51 110.38(12) . . ?
C36 C49 C50 112.77(13) . . ?
C51 C49 C50 108.83(12) . . ?
C36 C49 H49 108.2 . . ?
C51 C49 H49 108.2 . . ?
C50 C49 H49 108.2 . . ?
C6 C5 C4 120.21(14) . . ?
C6 C5 H5 119.9 . . ?
C4 C5 H5 119.9 . . ?
N37 C38 C44 114.46(12) . . ?
N37 C38 C42 110.92(11) . . ?
C44 C38 C42 106.98(13) . . ?
N37 C38 C39 102.24(11) . . ?
C44 C38 C39 110.52(12) . . ?
C42 C38 C39 111.80(13) . . ?
C5 C4 C3 121.22(14) . . ?
C5 C4 H4 119.4 . . ?
C3 C4 H4 119.4 . . ?
C16 C15 C14 121.33(13) . . ?
C16 C15 H15 119.3 . . ?
C14 C15 H15 119.3 . . ?
C33 C34 C35 119.23(14) . . ?
C33 C34 H34 120.4 . . ?
C35 C34 H34 120.4 . . ?
C7 C28 C29 111.81(14) . . ?
C7 C28 C30 109.51(12) . . ?
C29 C28 C30 110.43(13) . . ?
C7 C28 H28 108.3 . . ?
C29 C28 H28 108.3 . . ?
C30 C28 H28 108.3 . . ?
C38 C39 C40 107.45(11) . . ?
C38 C39 H39A 110.2 . . ?
C40 C39 H39A 110.2 . . ?
C38 C39 H39B 110.2 . . ?
C40 C39 H39B 110.2 . . ?
H39A C39 H39B 108.5 . . ?
C40 C43 H43A 109.5 . . ?
C40 C43 H43B 109.5 . . ?
H43A C43 H43B 109.5 . . ?
C40 C43 H43C 109.5 . . ?
H43A C43 H43C 109.5 . . ?
H43B C43 H43C 109.5 . . ?
C49 C51 H51A 109.5 . . ?
C49 C51 H51B 109.5 . . ?
H51A C51 H51B 109.5 . . ?
C49 C51 H51C 109.5 . . ?
H51A C51 H51C 109.5 . . ?
H51B C51 H51C 109.5 . . ?
C32 C46 C47 109.71(13) . . ?
C32 C46 C48 113.33(12) . . ?
C47 C46 C48 109.29(13) . . ?
C32 C46 H46 108.1 . . ?
C47 C46 H46 108.1 . . ?
C48 C46 H46 108.1 . . ?
C38 C42 H42A 109.5 . . ?
C38 C42 H42B 109.5 . . ?
H42A C42 H42B 109.5 . . ?
C38 C42 H42C 109.5 . . ?
H42A C42 H42C 109.5 . . ?
H42B C42 H42C 109.5 . . ?
C22 C24 H24A 109.5 . . ?
C22 C24 H24B 109.5 . . ?
H24A C24 H24B 109.5 . . ?
C22 C24 H24C 109.5 . . ?
H24A C24 H24C 109.5 . . ?
H24B C24 H24C 109.5 . . ?
C38 C44 H44A 109.5 . . ?
C38 C44 H44B 109.5 . . ?
H44A C44 H44B 109.5 . . ?
C38 C44 H44C 109.5 . . ?
H44A C44 H44C 109.5 . . ?
H44B C44 H44C 109.5 . . ?
C46 C48 H48A 109.5 . . ?
C46 C48 H48B 109.5 . . ?
H48A C48 H48B 109.5 . . ?
C46 C48 H48C 109.5 . . ?
H48A C48 H48C 109.5 . . ?
H48B C48 H48C 109.5 . . ?
C19 C21 H21A 109.5 . . ?
C19 C21 H21B 109.5 . . ?
H21A C21 H21B 109.5 . . ?
C19 C21 H21C 109.5 . . ?
H21A C21 H21C 109.5 . . ?
H21B C21 H21C 109.5 . . ?
C3 C25 C26 112.69(14) . . ?
C3 C25 C27 109.95(12) . . ?
C26 C25 C27 110.85(13) . . ?
C3 C25 H25 107.7 . . ?
C26 C25 H25 107.7 . . ?
C27 C25 H25 107.7 . . ?
C22 C23 H23A 109.5 . . ?
C22 C23 H23B 109.5 . . ?
H23A C23 H23B 109.5 . . ?
C22 C23 H23C 109.5 . . ?
H23A C23 H23C 109.5 . . ?
H23B C23 H23C 109.5 . . ?
C28 C30 H30A 109.5 . . ?
C28 C30 H30B 109.5 . . ?
H30A C30 H30B 109.5 . . ?
C28 C30 H30C 109.5 . . ?
H30A C30 H30C 109.5 . . ?
H30B C30 H30C 109.5 . . ?
C49 C50 H50A 109.5 . . ?
C49 C50 H50B 109.5 . . ?
H50A C50 H50B 109.5 . . ?
C49 C50 H50C 109.5 . . ?
H50A C50 H50C 109.5 . . ?
H50B C50 H50C 109.5 . . ?
C25 C27 H27A 109.5 . . ?
C25 C27 H27B 109.5 . . ?
H27A C27 H27B 109.5 . . ?
C25 C27 H27C 109.5 . . ?
H27A C27 H27C 109.5 . . ?
H27B C27 H27C 109.5 . . ?
C28 C29 H29A 109.5 . . ?
C28 C29 H29B 109.5 . . ?
H29A C29 H29B 109.5 . . ?
C28 C29 H29C 109.5 . . ?
H29A C29 H29C 109.5 . . ?
H29B C29 H29C 109.5 . . ?
C19 C20 H20A 109.5 . . ?
C19 C20 H20B 109.5 . . ?
H20A C20 H20B 109.5 . . ?
C19 C20 H20C 109.5 . . ?
H20A C20 H20C 109.5 . . ?
H20B C20 H20C 109.5 . . ?
C46 C47 H47A 109.5 . . ?
C46 C47 H47B 109.5 . . ?
H47A C47 H47B 109.5 . . ?
C46 C47 H47C 109.5 . . ?
H47A C47 H47C 109.5 . . ?
H47B C47 H47C 109.5 . . ?
C25 C26 H26A 109.5 . . ?
C25 C26 H26B 109.5 . . ?
H26A C26 H26B 109.5 . . ?
C25 C26 H26C 109.5 . . ?
H26A C26 H26C 109.5 . . ?
H26B C26 H26C 109.5 . . ?

loop_
_geom_bond_atom_site_label_1
_geom_bond_atom_site_label_2
_geom_bond_distance
_geom_bond_site_symmetry_2
_geom_bond_publ_flag
Ga1 C11 2.0294(13) . ?
Ga1 C1 2.1094(13) . ?
Ga1 H1 1.439(19) . ?
Ga1 H2 1.48(2) . ?
C1 N8 1.3604(17) . ?
C1 N11 1.3625(17) . ?
N8 C9 1.3881(18) . ?
N8 C2 1.4532(17) . ?
N11 C10 1.3865(18) . ?
N11 C13 1.4515(17) . ?
C11 N37 1.4795(17) . ?
C11 C40 1.5469(19) . ?
C11 H41 0.990(18) . ?
N37 C31 1.4374(17) . ?
N37 C38 1.4930(17) . ?
C31 C32 1.419(2) . ?
C31 C36 1.4196(19) . ?
C10 C9 1.346(2) . ?
C10 H10 0.9300 . ?
C2 C7 1.397(2) . ?
C2 C3 1.402(2) . ?
C36 C35 1.399(2) . ?
C36 C49 1.5245(19) . ?
C7 C6 1.399(2) . ?
C7 C28 1.518(2) . ?
C9 H9 0.9300 . ?
C32 C33 1.398(2) . ?
C32 C46 1.5252(19) . ?
C3 C4 1.400(2) . ?
C3 C25 1.515(2) . ?
C18 C17 1.399(2) . ?
C18 C13 1.400(2) . ?
C18 C22 1.5246(19) . ?
C45 C40 1.5332(19) . ?
C45 H45A 0.9600 . ?
C45 H45B 0.9600 . ?
C45 H45C 0.9600 . ?
C17 C16 1.380(2) . ?
C17 H17 0.9300 . ?
C19 C14 1.526(2) . ?
C19 C20 1.526(2) . ?
C19 C21 1.531(2) . ?
C19 H19 0.9800 . ?
C14 C15 1.391(2) . ?
C14 C13 1.4059(19) . ?
C35 C34 1.383(2) . ?
C35 H35 0.9300 . ?
C16 C15 1.384(2) . ?
C16 H16 0.9300 . ?
C40 C43 1.5280(19) . ?
C40 C39 1.541(2) . ?
C6 C5 1.380(2) . ?
C6 H6 0.9300 . ?
C22 C24 1.535(2) . ?
C22 C23 1.538(2) . ?
C22 H22 0.9800 . ?
C33 C34 1.380(2) . ?
C33 H33 0.9300 . ?
C49 C51 1.532(2) . ?
C49 C50 1.535(2) . ?
C49 H49 0.9800 . ?
C5 C4 1.386(2) . ?
C5 H5 0.9300 . ?
C38 C44 1.535(2) . ?
C38 C42 1.536(2) . ?
C38 C39 1.5405(19) . ?
C4 H4 0.9300 . ?
C15 H15 0.9300 . ?
C34 H34 0.9300 . ?
C28 C29 1.531(2) . ?
C28 C30 1.534(2) . ?
C28 H28 0.9800 . ?
C39 H39A 0.9700 . ?
C39 H39B 0.9700 . ?
C43 H43A 0.9600 . ?
C43 H43B 0.9600 . ?
C43 H43C 0.9600 . ?
C51 H51A 0.9600 . ?
C51 H51B 0.9600 . ?
C51 H51C 0.9600 . ?
C46 C47 1.527(2) . ?
C46 C48 1.534(2) . ?
C46 H46 0.9800 . ?
C42 H42A 0.9600 . ?
C42 H42B 0.9600 . ?
C42 H42C 0.9600 . ?
C24 H24A 0.9600 . ?
C24 H24B 0.9600 . ?
C24 H24C 0.9600 . ?
C44 H44A 0.9600 . ?
C44 H44B 0.9600 . ?
C44 H44C 0.9600 . ?
C48 H48A 0.9600 . ?
C48 H48B 0.9600 . ?
C48 H48C 0.9600 . ?
C21 H21A 0.9600 . ?
C21 H21B 0.9600 . ?
C21 H21C 0.9600 . ?
C25 C26 1.527(2) . ?
C25 C27 1.534(2) . ?
C25 H25 0.9800 . ?
C23 H23A 0.9600 . ?
C23 H23B 0.9600 . ?
C23 H23C 0.9600 . ?
C30 H30A 0.9600 . ?
C30 H30B 0.9600 . ?
C30 H30C 0.9600 . ?
C50 H50A 0.9600 . ?
C50 H50B 0.9600 . ?
C50 H50C 0.9600 . ?
C27 H27A 0.9600 . ?
C27 H27B 0.9600 . ?
C27 H27C 0.9600 . ?
C29 H29A 0.9600 . ?
C29 H29B 0.9600 . ?
C29 H29C 0.9600 . ?
C20 H20A 0.9600 . ?
C20 H20B 0.9600 . ?
C20 H20C 0.9600 . ?
C47 H47A 0.9600 . ?
C47 H47B 0.9600 . ?
C47 H47C 0.9600 . ?
C26 H26A 0.9600 . ?
C26 H26B 0.9600 . ?
C26 H26C 0.9600 . ?

loop_
_geom_torsion_atom_site_label_1
_geom_torsion_atom_site_label_2
_geom_torsion_atom_site_label_3
_geom_torsion_atom_site_label_4
_geom_torsion
_geom_torsion_site_symmetry_1
_geom_torsion_site_symmetry_2
_geom_torsion_site_symmetry_3
_geom_torsion_site_symmetry_4
_geom_torsion_publ_flag
N11 C1 N8 C9 -0.07(14) . . . . ?
Ga1 C1 N8 C9 -173.51(10) . . . . ?
N11 C1 N8 C2 167.75(12) . . . . ?
Ga1 C1 N8 C2 -5.7(2) . . . . ?
N8 C1 N11 C10 -0.24(15) . . . . ?
Ga1 C1 N11 C10 173.33(10) . . . . ?
N8 C1 N11 C13 -177.44(12) . . . . ?
Ga1 C1 N11 C13 -3.87(19) . . . . ?
C40 C11 N37 C31 -174.41(12) . . . . ?
Ga1 C11 N37 C31 -48.25(15) . . . . ?
C40 C11 N37 C38 34.70(13) . . . . ?
Ga1 C11 N37 C38 160.86(9) . . . . ?
C11 N37 C31 C32 -63.78(18) . . . . ?
C38 N37 C31 C32 85.16(16) . . . . ?
C11 N37 C31 C36 117.85(14) . . . . ?
C38 N37 C31 C36 -93.21(15) . . . . ?
C1 N11 C10 C9 0.47(16) . . . . ?
C13 N11 C10 C9 177.88(12) . . . . ?
C1 N8 C2 C7 106.28(16) . . . . ?
C9 N8 C2 C7 -86.81(16) . . . . ?
C1 N8 C2 C3 -81.09(17) . . . . ?
C9 N8 C2 C3 85.82(15) . . . . ?
C32 C31 C36 C35 -4.9(2) . . . . ?
N37 C31 C36 C35 173.54(13) . . . . ?
C32 C31 C36 C49 171.27(13) . . . . ?
N37 C31 C36 C49 -10.3(2) . . . . ?
C3 C2 C7 C6 -1.5(2) . . . . ?
N8 C2 C7 C6 170.63(12) . . . . ?
C3 C2 C7 C28 -178.25(13) . . . . ?
N8 C2 C7 C28 -6.1(2) . . . . ?
N11 C10 C9 N8 -0.48(15) . . . . ?
C1 N8 C9 C10 0.36(16) . . . . ?
C2 N8 C9 C10 -168.58(12) . . . . ?
C36 C31 C32 C33 3.9(2) . . . . ?
N37 C31 C32 C33 -174.46(13) . . . . ?
C36 C31 C32 C46 -172.54(13) . . . . ?
N37 C31 C32 C46 9.1(2) . . . . ?
C7 C2 C3 C4 0.2(2) . . . . ?
N8 C2 C3 C4 -172.06(12) . . . . ?
C7 C2 C3 C25 175.40(13) . . . . ?
N8 C2 C3 C25 3.1(2) . . . . ?
C13 C18 C17 C16 0.9(2) . . . . ?
C22 C18 C17 C16 -176.62(13) . . . . ?
C20 C19 C14 C15 -90.56(17) . . . . ?
C21 C19 C14 C15 34.05(19) . . . . ?
C20 C19 C14 C13 87.01(17) . . . . ?
C21 C19 C14 C13 -148.38(14) . . . . ?
C31 C36 C35 C34 2.2(2) . . . . ?
C49 C36 C35 C34 -174.16(14) . . . . ?
C18 C17 C16 C15 0.0(2) . . . . ?
N37 C11 C40 C43 -157.52(11) . . . . ?
Ga1 C11 C40 C43 79.78(13) . . . . ?
N37 C11 C40 C45 78.53(13) . . . . ?
Ga1 C11 C40 C45 -44.17(14) . . . . ?
N37 C11 C40 C39 -39.73(12) . . . . ?
Ga1 C11 C40 C39 -162.43(9) . . . . ?
C2 C7 C6 C5 1.1(2) . . . . ?
C28 C7 C6 C5 177.96(14) . . . . ?
C17 C18 C22 C24 -47.13(18) . . . . ?
C13 C18 C22 C24 135.52(14) . . . . ?
C17 C18 C22 C23 75.81(17) . . . . ?
C13 C18 C22 C23 -101.54(16) . . . . ?
C31 C32 C33 C34 -0.2(2) . . . . ?
C46 C32 C33 C34 176.53(14) . . . . ?
C17 C18 C13 C14 -1.3(2) . . . . ?
C22 C18 C13 C14 176.09(13) . . . . ?
C17 C18 C13 N11 -176.18(12) . . . . ?
C22 C18 C13 N11 1.2(2) . . . . ?
C15 C14 C13 C18 0.9(2) . . . . ?
C19 C14 C13 C18 -176.80(13) . . . . ?
C15 C14 C13 N11 175.67(12) . . . . ?
C19 C14 C13 N11 -2.0(2) . . . . ?
C1 N11 C13 C18 -110.90(15) . . . . ?
C10 N11 C13 C18 72.14(17) . . . . ?
C1 N11 C13 C14 74.02(18) . . . . ?
C10 N11 C13 C14 -102.94(15) . . . . ?
C35 C36 C49 C51 65.39(16) . . . . ?
C31 C36 C49 C51 -110.86(15) . . . . ?
C35 C36 C49 C50 -56.58(17) . . . . ?
C31 C36 C49 C50 127.17(14) . . . . ?
C7 C6 C5 C4 0.5(2) . . . . ?
C31 N37 C38 C44 -47.11(17) . . . . ?
C11 N37 C38 C44 105.48(14) . . . . ?
C31 N37 C38 C42 74.05(16) . . . . ?
C11 N37 C38 C42 -133.36(13) . . . . ?
C31 N37 C38 C39 -166.63(11) . . . . ?
C11 N37 C38 C39 -14.04(14) . . . . ?
C6 C5 C4 C3 -1.9(2) . . . . ?
C2 C3 C4 C5 1.5(2) . . . . ?
C25 C3 C4 C5 -173.74(14) . . . . ?
C17 C16 C15 C14 -0.5(2) . . . . ?
C13 C14 C15 C16 0.1(2) . . . . ?
C19 C14 C15 C16 177.78(13) . . . . ?
C32 C33 C34 C35 -2.6(2) . . . . ?
C36 C35 C34 C33 1.5(2) . . . . ?
C2 C7 C28 C29 -131.56(15) . . . . ?
C6 C7 C28 C29 51.80(18) . . . . ?
C2 C7 C28 C30 105.71(16) . . . . ?
C6 C7 C28 C30 -70.93(18) . . . . ?
N37 C38 C39 C40 -12.76(15) . . . . ?
C44 C38 C39 C40 -135.00(13) . . . . ?
C42 C38 C39 C40 105.95(14) . . . . ?
C43 C40 C39 C38 152.10(12) . . . . ?
C45 C40 C39 C38 -86.64(14) . . . . ?
C11 C40 C39 C38 32.99(14) . . . . ?
C33 C32 C46 C47 -70.10(17) . . . . ?
C31 C32 C46 C47 106.43(16) . . . . ?
C33 C32 C46 C48 52.36(19) . . . . ?
C31 C32 C46 C48 -131.11(15) . . . . ?
C4 C3 C25 C26 -45.52(19) . . . . ?
C2 C3 C25 C26 139.49(14) . . . . ?
C4 C3 C25 C27 78.69(17) . . . . ?
C2 C3 C25 C27 -96.31(16) . . . . ?
